data_1576052
loop_
_publ_author_name
'Mohanty, Aisworika'
'Singh, Vijay Pal'
'Hussain, Ch Mudasar'
'Dey, Mandira'
'Ghosh, Debashree'
'Mukhopadhyay, Pritam'
'Dasgupta, Jyotishman'

_publ_section_title
;
 An order of magnitude modulation of singlet fission rates in NDI
 cyclophanes by tuning inter-chromophoric electronic coupling.
;
_journal_issue 45
_journal_name_full 'Chemical science'
_journal_page_first 21368
_journal_page_last 21378
_journal_paper_doi 10.1039/d5sc05995j
_journal_volume 16
_journal_year 2025
_chemical_compound_source synthesised
_chemical_formula_sum 'C H N O'
_chemical_formula_weight 43.03
_chemical_melting_point 'above 573 K'
_chemical_name_common 'ortho-meta dimer'
_chemical_name_systematic 'meta-meta macrocycle'
_space_group_crystal_system triclinic
_space_group_IT_number 2
_space_group_name_Hall '-P 1'
_space_group_name_H-M_alt 'P -1'
_atom_sites_solution_hydrogens geom
_audit_creation_method SHELXL-2019/1
_audit_update_record
;
2025-02-18 deposited with the CCDC.	2025-10-23 downloaded from the CCDC.
;
_cell_angle_alpha 97.382(5)
_cell_angle_beta 95.436(5)
_cell_angle_gamma 103.911(4)
_cell_formula_units_Z 25
_cell_length_a 8.7657(12)
_cell_length_b 12.0705(14)
_cell_length_c 12.3241(14)
_cell_measurement_temperature 100(2)
_cell_volume 1244.5(3)
_computing_structure_refinement 'SHELXL-2019/1 (Sheldrick, 2019)'
_diffrn_ambient_temperature 100(2)
_diffrn_measured_fraction_theta_full 0.999
_diffrn_measured_fraction_theta_max 0.995
_diffrn_radiation_type MoK\a
_diffrn_radiation_wavelength 0.71073
_diffrn_reflns_av_R_equivalents 0.0640
_diffrn_reflns_av_unetI/netI 0.0585
_diffrn_reflns_Laue_measured_fraction_full 0.999
_diffrn_reflns_Laue_measured_fraction_max 0.995
_diffrn_reflns_limit_h_max 11
_diffrn_reflns_limit_h_min -11
_diffrn_reflns_limit_k_max 16
_diffrn_reflns_limit_k_min -16
_diffrn_reflns_limit_l_max 16
_diffrn_reflns_limit_l_min -16
_diffrn_reflns_number 26915
_diffrn_reflns_point_group_measured_fraction_full 0.999
_diffrn_reflns_point_group_measured_fraction_max 0.995
_diffrn_reflns_theta_full 25.242
_diffrn_reflns_theta_max 28.356
_diffrn_reflns_theta_min 2.235
_exptl_absorpt_coefficient_mu 0.129
_exptl_crystal_colour 'deep blue'
_exptl_crystal_density_diffrn 1.435
_exptl_crystal_description rectaangular
_exptl_crystal_F_000 550
_refine_diff_density_max 3.207
_refine_diff_density_min -0.763
_refine_diff_density_rms 0.149
_refine_ls_extinction_coef 0.005(17)
_refine_ls_extinction_expression Fc^*^=kFc[1+0.001xFc^2^\l^3^/sin(2\q)]^-1/4^
_refine_ls_extinction_method 'SHELXL-2019/1 (Sheldrick 2019)'
_refine_ls_goodness_of_fit_ref 2.128
_refine_ls_hydrogen_treatment constr
_refine_ls_matrix_type full
_refine_ls_number_parameters 346
_refine_ls_number_reflns 6191
_refine_ls_number_restraints 0
_refine_ls_restrained_S_all 2.128
_refine_ls_R_factor_all 0.2580
_refine_ls_R_factor_gt 0.1955
_refine_ls_shift/su_max 0.945
_refine_ls_shift/su_mean 0.102
_refine_ls_structure_factor_coef Fsqd
_refine_ls_weighting_details 'w=1/[\s^2^(Fo^2^)+(0.2000P)^2^] where P=(Fo^2^+2Fc^2^)/3'
_refine_ls_weighting_scheme calc
_refine_ls_wR_factor_gt 0.5305
_refine_ls_wR_factor_ref 0.5732
_reflns_Friedel_coverage 0.000
_reflns_number_gt 3530
_reflns_number_total 6191
_reflns_threshold_expression 'I > 2\s(I)'
_cod_data_source_file d5sc05995j2.cif
_cod_data_source_block PMVP72_LT_1_0m_a
_cod_depositor_comments 'Adding full bibliography for 1576051--1576052.cif.'
_cod_database_code 1576052
_shelx_shelxl_version_number 2019/1
_shelx_space_group_comment
;
The symmetry employed for this shelxl refinement is uniquely defined
by the following loop, which should always be used as a source of
symmetry information in preference to the above space-group names.
They are only intended as comments.
;

loop_
_space_group_symop_operation_xyz
'x, y, z'
'-x, -y, -z'

loop_
_atom_site_label
_atom_site_type_symbol
_atom_site_fract_x
_atom_site_fract_y
_atom_site_fract_z
_atom_site_U_iso_or_equiv
_atom_site_adp_type
_atom_site_occupancy
_atom_site_site_symmetry_order
_atom_site_calc_flag
_atom_site_refinement_flags_posn
_atom_site_refinement_flags_adp
_atom_site_refinement_flags_occupancy
_atom_site_disorder_assembly
_atom_site_disorder_group
O001 O 0.8751(5) 0.7383(4) 0.7883(4) 0.0594(13) Uani 1 1 d . . . . .
O002 O 0.4597(5) 0.1437(4) 0.3198(4) 0.0632(14) Uani 1 1 d . . . . .
O003 O 0.5500(5) 0.4186(4) 0.8764(4) 0.0667(14) Uani 1 1 d . . . . .
C2 C 0.8793(5) 0.8500(4) 0.4052(4) 0.0303(11) Uani 1 1 d . . . . .
H2 H 0.807590 0.795820 0.437871 0.036 Uiso 1 1 calc R U . . .
N005 N 0.7059(6) 0.5792(4) 0.8320(5) 0.0520(14) Uani 1 1 d . . . . .
O006 O 0.7976(7) 0.4560(4) 0.2371(4) 0.0801(17) Uani 1 1 d . . . . .
N007 N 0.6139(6) 0.3077(4) 0.2780(5) 0.0539(14) Uani 1 1 d . . . . .
C1 C 1.0824(7) 1.0055(5) 0.3064(5) 0.0495(16) Uani 1 1 d . . . . .
H1 H 1.152919 1.059607 0.272841 0.059 Uiso 1 1 calc R U . . .
C009 C 0.5083(6) 0.2940(5) 0.6615(6) 0.0491(16) Uani 1 1 d . . . . .
H009 H 0.459807 0.253087 0.715403 0.059 Uiso 1 1 calc R U . . .
C00A C 0.6592(6) 0.4126(5) 0.5028(6) 0.0478(16) Uani 1 1 d . . . . .
C00B C 0.6770(6) 0.4670(5) 0.6106(6) 0.0438(15) Uani 1 1 d . . . . .
C00C C 0.5965(6) 0.4091(5) 0.6911(6) 0.0494(16) Uani 1 1 d . . . . .
C00D C 0.7914(7) 0.6387(5) 0.7562(6) 0.0498(16) Uani 1 1 d . . . . .
C00E C 0.8675(7) 0.6329(5) 0.5669(6) 0.0543(18) Uani 1 1 d . . . . .
C00F C 0.4914(6) 0.2382(5) 0.5496(6) 0.0520(17) Uani 1 1 d . . . . .
C00G C 0.5617(6) 0.2990(5) 0.4705(6) 0.0494(16) Uani 1 1 d . . . . .
C00H C 0.7787(6) 0.5810(5) 0.6436(6) 0.0470(15) Uani 1 1 d . . . . .
C00I C 0.6135(7) 0.4662(6) 0.8061(6) 0.0519(16) Uani 1 1 d . . . . .
C00J C 0.7477(7) 0.4694(5) 0.4234(6) 0.0491(16) Uani 1 1 d . . . . .
C00K C 0.5404(7) 0.2417(5) 0.3541(7) 0.0561(18) Uani 1 1 d . . . . .
C00L C 0.8556(8) 0.5773(5) 0.4573(6) 0.0555(18) Uani 1 1 d . . . . .
H00L H 0.920192 0.612668 0.407158 0.067 Uiso 1 1 calc R U . . .
C00M C 0.6927(7) 0.1784(6) 0.1320(5) 0.0560(17) Uani 1 1 d . . . . .
H00A H 0.671587 0.112638 0.173726 0.067 Uiso 1 1 calc R U . . .
H00B H 0.804021 0.223074 0.155667 0.067 Uiso 1 1 calc R U . . .
C00N C 0.7257(8) 0.4146(5) 0.3082(6) 0.0588(18) Uani 1 1 d . . . . .
C00O C 1.0320(7) 0.8514(5) 0.4148(7) 0.065(2) Uani 1 1 d . . . . .
C00P C 0.7314(8) 0.6355(6) 0.9470(6) 0.0584(17) Uani 1 1 d . . . . .
H00C H 0.637802 0.604570 0.983458 0.070 Uiso 1 1 calc R U . . .
H00D H 0.744003 0.719548 0.949583 0.070 Uiso 1 1 calc R U . . .
C00Q C 0.8803(9) 0.6146(5) 1.0092(6) 0.0626(19) Uani 1 1 d . . . . .
H00E H 0.969081 0.632731 0.965017 0.075 Uiso 1 1 calc R U . . .
H00F H 0.859860 0.531795 1.016508 0.075 Uiso 1 1 calc R U . . .
C00R C 0.5852(9) 0.2544(6) 0.1613(6) 0.066(2) Uani 1 1 d . . . . .
H00G H 0.599506 0.316306 0.114846 0.079 Uiso 1 1 calc R U . . .
H00H H 0.473886 0.207867 0.143914 0.079 Uiso 1 1 calc R U . . .
C00S C 0.9283(9) 0.6848(5) 1.1206(6) 0.068(2) Uani 1 1 d . . . . .
H00I H 0.945006 0.767844 1.115231 0.081 Uiso 1 1 calc R U . . .
H00J H 0.844074 0.663361 1.167914 0.081 Uiso 1 1 calc R U . . .
C00T C 0.8257(7) 0.9249(7) 0.3495(8) 0.081(3) Uani 1 1 d . . . . .
C00U C 0.9265(8) 1.0021(7) 0.2994(7) 0.081(3) Uani 1 1 d . . . . .
H00U H 0.886317 1.053491 0.259404 0.097 Uiso 1 1 calc R U . . .
C00V C 1.1358(8) 0.9295(5) 0.3626(9) 0.090(3) Uani 1 1 d . . . . .
H00V H 1.244473 0.929131 0.366806 0.108 Uiso 1 1 calc R U . . .
C00W C 0.6739(11) 0.1322(9) 0.0119(6) 0.089(3) Uani 1 1 d . . . . .
H00K H 0.561356 0.090859 -0.012356 0.106 Uiso 1 1 calc R U . . .
H00M H 0.699791 0.198040 -0.029332 0.106 Uiso 1 1 calc R U . . .
C00X C 1.0813(9) 0.6621(6) 1.1707(9) 0.089(3) Uani 1 1 d . . . . .
H00N H 1.058606 0.584615 1.191400 0.134 Uiso 1 1 calc R U . . .
H00O H 1.127095 0.719705 1.236452 0.134 Uiso 1 1 calc R U . . .
H00P H 1.156677 0.667351 1.116565 0.134 Uiso 1 1 calc R U . . .
C00Y C 0.7714(15) 0.0548(11) -0.0167(7) 0.122(5) Uani 1 1 d . . . . .
H00Q H 0.882737 0.093385 0.010313 0.183 Uiso 1 1 calc R U . . .
H00R H 0.758778 0.033277 -0.097102 0.183 Uiso 1 1 calc R U . . .
H00S H 0.738879 -0.014854 0.017218 0.183 Uiso 1 1 calc R U . . .
N2 N 0.9730(11) 0.7357(7) 0.5868(7) 0.108(3) Uani 1 1 d . . . . .
H2A H 0.982327 0.783848 0.648540 0.130 Uiso 1 1 calc R U . . .
N1 N 0.4135(12) 0.1185(9) 0.5290(10) 0.138(4) Uani 1 1 d . . . . .
H1A H 0.398837 0.074421 0.464268 0.165 Uiso 1 1 calc R U . . .
C013 C 1.0929(9) 0.7696(9) 0.4818(16) 0.186(8) Uani 1 1 d . . . . .
H01A H 1.091719 0.697767 0.432539 0.223 Uiso 1 1 calc R U . . .
H01B H 1.203610 0.806291 0.515415 0.223 Uiso 1 1 calc R U . . .
C014 C 0.3501(11) 0.0700(13) 0.650(2) 0.293(15) Uani 1 1 d . . . . .
H01C H 0.416836 0.119899 0.715856 0.352 Uiso 1 1 calc R U . . .
H01D H 0.358680 -0.010223 0.650936 0.352 Uiso 1 1 calc R U . . .

loop_
_atom_site_aniso_label
_atom_site_aniso_U_11
_atom_site_aniso_U_22
_atom_site_aniso_U_33
_atom_site_aniso_U_23
_atom_site_aniso_U_13
_atom_site_aniso_U_12
O001 0.057(3) 0.039(2) 0.077(3) 0.024(2) -0.005(2) 0.002(2)
O002 0.027(2) 0.049(3) 0.110(4) 0.015(2) 0.013(2) -0.0003(19)
O003 0.048(3) 0.062(3) 0.094(4) 0.038(3) 0.023(2) 0.004(2)
C2 0.018(2) 0.024(2) 0.048(3) 0.0132(19) 0.0064(19) -0.0016(17)
N005 0.033(3) 0.046(3) 0.082(4) 0.027(3) 0.007(2) 0.012(2)
O006 0.107(4) 0.048(3) 0.081(3) 0.035(2) 0.018(3) -0.005(3)
N007 0.040(3) 0.050(3) 0.078(4) 0.033(3) -0.001(2) 0.016(2)
C1 0.052(4) 0.032(3) 0.053(3) 0.000(2) 0.024(3) -0.014(2)
C009 0.018(3) 0.050(3) 0.085(5) 0.038(3) 0.006(3) 0.006(2)
C00A 0.022(3) 0.037(3) 0.094(5) 0.038(3) 0.006(3) 0.013(2)
C00B 0.017(2) 0.040(3) 0.078(4) 0.029(3) 0.000(2) 0.008(2)
C00C 0.018(3) 0.052(3) 0.085(5) 0.038(3) 0.004(3) 0.011(2)
C00D 0.034(3) 0.038(3) 0.084(5) 0.033(3) 0.004(3) 0.010(2)
C00E 0.028(3) 0.041(3) 0.098(5) 0.035(3) 0.002(3) 0.007(2)
C00F 0.018(3) 0.046(3) 0.102(5) 0.036(3) 0.012(3) 0.015(2)
C00G 0.024(3) 0.044(3) 0.087(5) 0.032(3) 0.004(3) 0.010(2)
C00H 0.025(3) 0.040(3) 0.084(4) 0.033(3) 0.004(3) 0.010(2)
C00I 0.031(3) 0.058(4) 0.072(4) 0.030(3) 0.005(3) 0.012(3)
C00J 0.040(3) 0.043(3) 0.076(4) 0.031(3) 0.011(3) 0.019(3)
C00K 0.022(3) 0.046(3) 0.110(6) 0.039(4) 0.009(3) 0.013(3)
C00L 0.045(4) 0.045(3) 0.094(5) 0.043(4) 0.022(3) 0.022(3)
C00M 0.044(4) 0.066(4) 0.049(3) 0.023(3) -0.004(3) -0.007(3)
C00N 0.060(4) 0.039(3) 0.091(5) 0.039(3) 0.019(4) 0.020(3)
C00O 0.031(3) 0.029(3) 0.141(6) 0.038(3) 0.018(4) 0.005(2)
C00P 0.059(4) 0.051(4) 0.070(4) 0.020(3) 0.013(3) 0.017(3)
C00Q 0.075(5) 0.044(3) 0.080(5) 0.023(3) 0.013(4) 0.028(3)
C00R 0.059(4) 0.068(4) 0.072(5) 0.034(4) -0.006(3) 0.012(4)
C00S 0.074(5) 0.037(3) 0.096(5) 0.016(3) 0.019(4) 0.014(3)
C00T 0.024(3) 0.075(4) 0.151(7) 0.088(5) -0.006(4) -0.006(3)
C00U 0.041(4) 0.075(5) 0.114(6) 0.070(5) -0.026(4) -0.026(3)
C00V 0.036(4) 0.029(3) 0.226(10) 0.044(4) 0.071(5) 0.013(3)
C00W 0.086(6) 0.102(7) 0.055(5) 0.012(4) 0.011(4) -0.019(5)
C00X 0.055(5) 0.042(4) 0.162(9) 0.026(5) -0.019(5) 0.002(3)
C00Y 0.139(10) 0.141(10) 0.052(5) -0.011(5) 0.036(6) -0.026(8)
N2 0.128(7) 0.082(5) 0.107(6) 0.033(4) -0.011(5) 0.012(5)
N1 0.108(8) 0.113(7) 0.199(10) 0.026(7) 0.069(7) 0.020(6)
C013 0.017(3) 0.112(8) 0.46(2) 0.187(12) 0.017(7) 0.007(4)
C014 0.032(5) 0.226(15) 0.70(4) 0.38(2) 0.047(11) 0.033(7)

loop_
_atom_type_symbol
_atom_type_description
_atom_type_scat_dispersion_real
_atom_type_scat_dispersion_imag
_atom_type_scat_source
C C 0.0033 0.0016 'International Tables Vol C Tables 4.2.6.8 and 6.1.1.4'
H H 0.0000 0.0000 'International Tables Vol C Tables 4.2.6.8 and 6.1.1.4'
N N 0.0061 0.0033 'International Tables Vol C Tables 4.2.6.8 and 6.1.1.4'
O O 0.0106 0.0060 'International Tables Vol C Tables 4.2.6.8 and 6.1.1.4'

loop_
_geom_angle_atom_site_label_1
_geom_angle_atom_site_label_2
_geom_angle_atom_site_label_3
_geom_angle
_geom_angle_site_symmetry_1
_geom_angle_site_symmetry_3
_geom_angle_publ_flag
C00O C2 C00T 120.3(5) . . ?
C00I N005 C00D 123.6(6) . . ?
C00I N005 C00P 118.3(5) . . ?
C00D N005 C00P 117.7(5) . . ?
C00N N007 C00K 124.0(6) . . ?
C00N N007 C00R 118.1(6) . . ?
C00K N007 C00R 117.5(6) . . ?
C00U C1 C00V 118.3(5) . . ?
C00C C009 C00F 119.7(6) . . ?
C00B C00A C00J 119.9(6) . . ?
C00B C00A C00G 120.6(6) . . ?
C00J C00A C00G 119.4(7) . . ?
C00A C00B C00C 120.3(6) . . ?
C00A C00B C00H 120.4(5) . . ?
C00C C00B C00H 119.2(6) . . ?
C009 C00C C00B 119.4(7) . . ?
C009 C00C C00I 119.6(6) . . ?
C00B C00C C00I 120.9(6) . . ?
O001 C00D N005 118.8(6) . . ?
O001 C00D C00H 122.3(5) . . ?
N005 C00D C00H 118.9(5) . . ?
N2 C00E C00H 125.8(8) . . ?
N2 C00E C00L 112.6(7) . . ?
C00H C00E C00L 121.6(6) . . ?
C00G C00F N1 123.9(8) . . ?
C00G C00F C009 119.9(6) . . ?
N1 C00F C009 116.0(7) . . ?
C00F C00G C00A 119.8(7) . . ?
C00F C00G C00K 119.6(6) . . ?
C00A C00G C00K 120.5(6) . . ?
C00E C00H C00B 118.9(6) . . ?
C00E C00H C00D 121.4(6) . . ?
C00B C00H C00D 119.7(5) . . ?
O003 C00I N005 120.2(7) . . ?
O003 C00I C00C 122.4(6) . . ?
N005 C00I C00C 117.4(5) . . ?
C00L C00J C00A 119.7(7) . . ?
C00L C00J C00N 119.8(6) . . ?
C00A C00J C00N 120.5(6) . . ?
O002 C00K N007 118.3(7) . . ?
O002 C00K C00G 124.6(6) . . ?
N007 C00K C00G 117.0(6) . . ?
C00J C00L C00E 119.2(6) . . ?
C00R C00M C00W 113.8(6) . . ?
O006 C00N N007 118.2(7) . . ?
O006 C00N C00J 124.3(6) . . ?
N007 C00N C00J 117.6(6) . . ?
C2 C00O C00V 119.1(6) . . ?
C2 C00O C013 120.0(5) . . ?
C00V C00O C013 120.9(6) . . ?
N005 C00P C00Q 110.7(5) . . ?
C00P C00Q C00S 113.5(6) . . ?
N007 C00R C00M 113.6(5) . . ?
C00X C00S C00Q 108.5(6) . . ?
C2 C00T C00U 120.9(6) . . ?
C2 C00T C014 119.1(6) . 2_666 ?
C00U C00T C014 119.8(6) . 2_666 ?
C1 C00U C00T 120.6(6) . . ?
C1 C00V C00O 120.8(6) . . ?
C00Y C00W C00M 114.4(8) . . ?
C00E N2 C013 116.1(9) . . ?
C00F N1 C014 111.1(10) . . ?
N2 C013 C00O 110.4(7) . . ?
N1 C014 C00T 107.6(9) . 2_666 ?

loop_
_geom_bond_atom_site_label_1
_geom_bond_atom_site_label_2
_geom_bond_distance
_geom_bond_site_symmetry_2
_geom_bond_publ_flag
O001 C00D 1.241(7) . ?
O002 C00K 1.221(8) . ?
O003 C00I 1.207(7) . ?
C2 C00O 1.328(8) . ?
C2 C00T 1.347(7) . ?
N005 C00I 1.388(8) . ?
N005 C00D 1.413(7) . ?
N005 C00P 1.463(9) . ?
O006 C00N 1.216(8) . ?
N007 C00N 1.402(9) . ?
N007 C00K 1.411(8) . ?
N007 C00R 1.470(9) . ?
C1 C00U 1.352(10) . ?
C1 C00V 1.360(10) . ?
C009 C00C 1.400(9) . ?
C009 C00F 1.433(10) . ?
C00A C00B 1.381(10) . ?
C00A C00J 1.445(8) . ?
C00A C00G 1.415(9) . ?
C00B C00C 1.430(8) . ?
C00B C00H 1.432(8) . ?
C00C C00I 1.471(10) . ?
C00D C00H 1.452(10) . ?
C00E N2 1.335(10) . ?
C00E C00H 1.395(8) . ?
C00E C00L 1.412(10) . ?
C00F C00G 1.397(8) . ?
C00F N1 1.420(12) . ?
C00G C00K 1.484(10) . ?
C00J C00L 1.400(9) . ?
C00J C00N 1.462(10) . ?
C00M C00R 1.502(10) . ?
C00M C00W 1.493(10) . ?
C00O C00V 1.409(8) . ?
C00O C013 1.524(11) . ?
C00P C00Q 1.540(10) . ?
C00Q C00S 1.483(10) . ?
C00S C00X 1.522(11) . ?
C00T C00U 1.373(8) . ?
C00T C014 1.558(12) 2_666 ?
C00W C00Y 1.444(16) . ?
N2 C013 1.771(17) . ?
N1 C014 1.76(2) . ?
